data_7052909
loop_
_publ_author_name
'Maclaren, Jana K.'
'Sanchiz, Joaqu\'in'
'Gili, Pedro'
'Janiak, Christoph'

_publ_section_title
;
 Hydrophobic-exterior layer structures and magnetic properties of
 trinuclear copper complexes with chiral amino alcoholate ligands
;
_journal_issue 8
_journal_name_full 'New Journal of Chemistry'
_journal_page_first 1596
_journal_paper_doi 10.1039/c2nj40063d
_journal_volume 36
_journal_year 2012
_chemical_absolute_configuration rmad
_chemical_formula_moiety 'C28 H74 Cl8 Cu6 N6 O8'
_chemical_formula_sum 'C28 H74 Cl8 Cu6 N6 O8'
_chemical_formula_weight 1287.77
_chemical_name_systematic
;
Bis[bis(\m-(R)-2-amino-butan-1-olato-\kN,O:O)-dibromido-dicopper(II)]-
bis[((R)-2-amino-butan-1-ol-\kN,O)-dibromido-ethanol-copper(II)]
;
_space_group_IT_number 4
_symmetry_cell_setting monoclinic
_symmetry_space_group_name_Hall 'P 2yb'
_symmetry_space_group_name_H-M 'P 1 21 1'
_atom_sites_solution_hydrogens geom
_atom_sites_solution_primary direct
_atom_sites_solution_secondary difmap
_audit_creation_method SHELXL-97
_cell_angle_alpha 90.00
_cell_angle_beta 92.255(2)
_cell_angle_gamma 90.00
_cell_formula_units_Z 2
_cell_length_a 10.3649(3)
_cell_length_b 12.7064(3)
_cell_length_c 19.3781(5)
_cell_measurement_reflns_used 3213
_cell_measurement_temperature 103(2)
_cell_measurement_theta_max 18.636
_cell_measurement_theta_min 2.64
_cell_volume 2550.13(12)
_computing_cell_refinement 'SAINT (Bruker, 2006)'
_computing_data_collection 'APEX2 (Bruker, 2006)'
_computing_data_reduction SAINT
_computing_molecular_graphics 'DIAMOND (Crystal Impact, 2009)'
_computing_publication_material 'publCIF (Westrip, 2009)'
_computing_structure_refinement 'SHELXL-97 (Sheldrick, 2008)'
_computing_structure_solution 'SHELXS-97 (Sheldrick, 2008)'
_diffrn_ambient_temperature 103(2)
_diffrn_measured_fraction_theta_full 0.999
_diffrn_measured_fraction_theta_max 0.999
_diffrn_measurement_device_type 'Bruker APEX2 CCD area detector'
_diffrn_measurement_method '\w scans and/or \f scans'
_diffrn_radiation_monochromator 'multilayer mirror optics'
_diffrn_radiation_source 'micro-focus sealed tube'
_diffrn_radiation_type MoK\a
_diffrn_radiation_wavelength 0.71073
_diffrn_reflns_av_R_equivalents 0.1089
_diffrn_reflns_av_sigmaI/netI 0.0753
_diffrn_reflns_limit_h_max 11
_diffrn_reflns_limit_h_min -11
_diffrn_reflns_limit_k_max 13
_diffrn_reflns_limit_k_min -13
_diffrn_reflns_limit_l_max 20
_diffrn_reflns_limit_l_min -20
_diffrn_reflns_number 45441
_diffrn_reflns_theta_full 22.21
_diffrn_reflns_theta_max 22.21
_diffrn_reflns_theta_min 1.05
_exptl_absorpt_coefficient_mu 2.921
_exptl_absorpt_correction_T_max 0.9714
_exptl_absorpt_correction_T_min 0.7588
_exptl_absorpt_correction_type multi-scan
_exptl_absorpt_process_details '(<i>SADABS</i>; Sheldrick, 1996)'
_exptl_crystal_colour green
_exptl_crystal_density_diffrn 1.677
_exptl_crystal_density_method 'not measured'
_exptl_crystal_description nedle
_exptl_crystal_F_000 1316
_exptl_crystal_size_max 0.10
_exptl_crystal_size_mid 0.01
_exptl_crystal_size_min 0.01
_refine_diff_density_max 0.571
_refine_diff_density_min -0.588
_refine_diff_density_rms 0.099
_refine_ls_abs_structure_details 'Flack H D (1983), Acta Cryst. A39, 876-881'
_refine_ls_abs_structure_Flack 0.00(2)
_refine_ls_extinction_method none
_refine_ls_goodness_of_fit_ref 1.040
_refine_ls_hydrogen_treatment mixed
_refine_ls_matrix_type full
_refine_ls_number_parameters 610
_refine_ls_number_reflns 6422
_refine_ls_number_restraints 811
_refine_ls_restrained_S_all 1.020
_refine_ls_R_factor_all 0.0960
_refine_ls_R_factor_gt 0.0494
_refine_ls_shift/su_max 0.001
_refine_ls_shift/su_mean 0.000
_refine_ls_structure_factor_coef Fsqd
_refine_ls_weighting_details 'calc w=1/[\s^2^(Fo^2^)+(0.0315P)^2^+7.7871P] where P=(Fo^2^+2Fc^2^)/3'
_refine_ls_weighting_scheme calc
_refine_ls_wR_factor_gt 0.0912
_refine_ls_wR_factor_ref 0.1095
_reflns_number_gt 4315
_reflns_number_total 6422
_reflns_threshold_expression >2sigma(I)
_cod_data_source_file c2nj40063d.txt
_cod_data_source_block f1
_cod_original_sg_symbol_H-M 'P 21'
_cod_database_code 7052909

loop_
_symmetry_equiv_pos_as_xyz
'x, y, z'
'-x, y+1/2, -z'

loop_
_atom_site_label
_atom_site_type_symbol
_atom_site_fract_x
_atom_site_fract_y
_atom_site_fract_z
_atom_site_U_iso_or_equiv
_atom_site_adp_type
_atom_site_occupancy
_atom_site_symmetry_multiplicity
_atom_site_calc_flag
_atom_site_refinement_flags
_atom_site_disorder_assembly
_atom_site_disorder_group
Cu1 Cu 0.49573(15) 0.37449(11) 0.65582(6) 0.0368(4) Uani 1 1 d D . .
Cu2 Cu 0.51641(14) 0.52717(11) 0.76682(6) 0.0395(4) Uani 1 1 d D . .
Cl1 Cl 0.3457(3) 0.2890(2) 0.59023(14) 0.0418(8) Uani 1 1 d . . .
Cl2 Cl 0.6752(4) 0.5427(3) 0.84833(16) 0.0603(10) Uani 1 1 d . . .
O1 O 0.6230(7) 0.4795(5) 0.6917(3) 0.038(2) Uani 1 1 d DU . .
N1 N 0.6462(9) 0.3036(7) 0.6189(4) 0.039(2) Uani 1 1 d DU . .
H1A H 0.6547 0.2379 0.6384 0.047 Uiso 1 1 calc R . .
H1B H 0.6337 0.2952 0.5719 0.047 Uiso 1 1 calc R . .
C1 C 0.7485(9) 0.4313(8) 0.6977(5) 0.042(3) Uani 1 1 d DU . .
H1C H 0.7544 0.3858 0.7391 0.050 Uiso 1 1 calc R . .
H1D H 0.8159 0.4863 0.7026 0.050 Uiso 1 1 calc R . .
C2 C 0.7695(9) 0.3663(8) 0.6337(5) 0.040(3) Uani 1 1 d DU A .
H2 H 0.7773 0.4171 0.5946 0.048 Uiso 1 1 calc R . .
C3 C 0.8934(12) 0.3029(9) 0.6377(6) 0.062(4) Uani 1 1 d DU . .
H3A H 0.9641 0.3507 0.6534 0.075 Uiso 0.763(15) 1 calc PR A 1
H3B H 0.8847 0.2488 0.6740 0.075 Uiso 0.763(15) 1 calc PR A 1
H3C H 0.9082 0.2800 0.6862 0.075 Uiso 0.237(15) 1 d PR A 2
H3D H 0.8817 0.2389 0.6089 0.075 Uiso 0.237(15) 1 d PR A 2
C4 C 0.9328(15) 0.2510(13) 0.5766(7) 0.060(5) Uani 0.763(15) 1 d PDU A 1
H4A H 0.8785 0.1889 0.5679 0.090 Uiso 0.763(15) 1 calc PR A 1
H4B H 1.0232 0.2293 0.5827 0.090 Uiso 0.763(15) 1 calc PR A 1
H4C H 0.9236 0.2993 0.5373 0.090 Uiso 0.763(15) 1 calc PR A 1
C4A C 1.004(2) 0.360(3) 0.616(2) 0.060(5) Uani 0.237(15) 1 d PDU A 2
H4D H 1.0252 0.3371 0.5692 0.090 Uiso 0.237(15) 1 calc PR A 2
H4E H 1.0779 0.3453 0.6478 0.090 Uiso 0.237(15) 1 calc PR A 2
H4F H 0.9857 0.4353 0.6156 0.090 Uiso 0.237(15) 1 calc PR A 2
O2 O 0.3843(7) 0.4781(5) 0.6978(3) 0.0351(19) Uani 1 1 d DU . .
N2 N 0.3696(9) 0.5465(8) 0.8269(4) 0.048(3) Uani 1 1 d DU . .
H2A H 0.3729 0.4965 0.8613 0.057 Uiso 1 1 calc R . .
H2B H 0.3746 0.6118 0.8473 0.057 Uiso 1 1 calc R . .
C5 C 0.2665(9) 0.4547(8) 0.7307(5) 0.040(3) Uani 1 1 d DU . .
H5C H 0.2717 0.3839 0.7520 0.048 Uiso 1 1 calc R . .
H5D H 0.1935 0.4551 0.6961 0.048 Uiso 1 1 calc R . .
C6 C 0.2445(10) 0.5368(10) 0.7856(5) 0.049(3) Uani 1 1 d DU B .
H6C H 0.2299 0.6054 0.7612 0.059 Uiso 1 1 calc R . .
C7 C 0.1262(14) 0.5157(11) 0.8263(6) 0.082(4) Uani 1 1 d DU . .
H7A H 0.1309 0.4429 0.8444 0.099 Uiso 0.288(18) 1 calc PR B 1
H7B H 0.1264 0.5641 0.8663 0.099 Uiso 0.288(18) 1 calc PR B 1
H7C H 0.0506 0.5356 0.7962 0.099 Uiso 0.712(18) 1 d PR B 2
H7D H 0.1199 0.4393 0.8356 0.099 Uiso 0.712(18) 1 d PR B 2
C8 C 0.0064(17) 0.528(5) 0.787(2) 0.119(8) Uani 0.288(18) 1 d PDU B 1
H8A H -0.0641 0.4967 0.8121 0.178 Uiso 0.288(18) 1 calc PR B 1
H8B H 0.0127 0.4932 0.7420 0.178 Uiso 0.288(18) 1 calc PR B 1
H8C H -0.0110 0.6033 0.7796 0.178 Uiso 0.288(18) 1 calc PR B 1
C8A C 0.090(2) 0.5946(18) 0.8750(12) 0.119(8) Uani 0.712(18) 1 d PDU B 2
H8D H 0.1502 0.5933 0.9151 0.178 Uiso 0.712(18) 1 calc PR B 2
H8E H 0.0022 0.5803 0.8899 0.178 Uiso 0.712(18) 1 calc PR B 2
H8F H 0.0920 0.6641 0.8531 0.178 Uiso 0.712(18) 1 calc PR B 2
Cu3 Cu 0.49524(13) 0.87258(11) 0.83959(6) 0.0291(3) Uani 1 1 d D C .
Cu4 Cu 0.51792(14) 1.03064(11) 0.73203(7) 0.0364(4) Uani 1 1 d D C .
Cl3 Cl 0.3415(3) 0.7901(2) 0.89669(13) 0.0331(7) Uani 1 1 d . . .
Cl4 Cl 0.6778(3) 1.0510(2) 0.65817(15) 0.0454(9) Uani 1 1 d . . .
O3 O 0.6262(7) 0.9746(5) 0.8091(3) 0.0331(19) Uani 1 1 d DU . .
N3 N 0.6457(7) 0.7985(7) 0.8802(4) 0.030(2) Uani 1 1 d DU . .
H3E H 0.6657 0.8232 0.9240 0.036 Uiso 0.549(9) 1 calc PR C 2
H3F H 0.6300 0.7274 0.8827 0.036 Uiso 0.549(9) 1 calc PR C 2
H3G H 0.6386 0.7976 0.9274 0.036 Uiso 0.451(9) 1 d PR C 1
H3H H 0.6440 0.7298 0.8652 0.036 Uiso 0.451(9) 1 d PR C 1
C9 C 0.7498(11) 0.9270(15) 0.8033(12) 0.050(6) Uani 0.549(9) 1 d PDU C 2
H9A H 0.8161 0.9712 0.8274 0.060 Uiso 0.549(9) 1 calc PR C 2
H9B H 0.7710 0.9229 0.7540 0.060 Uiso 0.549(9) 1 calc PR C 2
C10 C 0.7527(12) 0.8202(11) 0.8334(9) 0.036(3) Uani 0.549(9) 1 d PDU C 2
H10 H 0.7385 0.7712 0.7935 0.043 Uiso 0.549(9) 1 calc PR C 2
C11 C 0.8777(14) 0.7865(15) 0.8680(10) 0.042(4) Uani 0.549(9) 1 d PDU C 2
H11A H 0.8872 0.8222 0.9133 0.051 Uiso 0.549(9) 1 calc PR C 2
H11B H 0.8740 0.7098 0.8767 0.051 Uiso 0.549(9) 1 calc PR C 2
C12 C 0.9900(15) 0.809(2) 0.8291(13) 0.079(6) Uani 0.549(9) 1 d PDU C 2
H12A H 0.9807 0.7753 0.7836 0.118 Uiso 0.549(9) 1 calc PR C 2
H12B H 1.0671 0.7810 0.8538 0.118 Uiso 0.549(9) 1 calc PR C 2
H12C H 0.9988 0.8850 0.8234 0.118 Uiso 0.549(9) 1 calc PR C 2
C9A C 0.7513(13) 0.927(2) 0.8076(16) 0.050(6) Uani 0.451(9) 1 d PDU C 1
H9C H 0.8178 0.9829 0.8121 0.060 Uiso 0.451(9) 1 calc PR C 1
H9D H 0.7606 0.8925 0.7623 0.060 Uiso 0.451(9) 1 calc PR C 1
C10A C 0.7753(13) 0.8484(14) 0.8630(9) 0.036(3) Uani 0.451(9) 1 d PDU C 1
H10A H 0.8293 0.7914 0.8432 0.043 Uiso 0.451(9) 1 calc PR C 1
C11A C 0.854(2) 0.8977(16) 0.9210(10) 0.042(4) Uani 0.451(9) 1 d PDU C 1
H11C H 0.9238 0.9401 0.9010 0.051 Uiso 0.451(9) 1 calc PR C 1
H11D H 0.7985 0.9465 0.9462 0.051 Uiso 0.451(9) 1 calc PR C 1
C12A C 0.913(2) 0.824(2) 0.9703(12) 0.079(6) Uani 0.451(9) 1 d PDU C 1
H12D H 0.9451 0.8624 1.0114 0.118 Uiso 0.451(9) 1 calc PR C 1
H12E H 0.9847 0.7876 0.9492 0.118 Uiso 0.451(9) 1 calc PR C 1
H12R H 0.8482 0.7724 0.9837 0.118 Uiso 0.451(9) 1 calc PR C 1
N4 N 0.3714(8) 1.0474(8) 0.6655(4) 0.044(3) Uani 1 1 d DU . .
H4G H 0.3710 1.1151 0.6486 0.053 Uiso 1 1 calc R C .
H4H H 0.3819 1.0024 0.6289 0.053 Uiso 1 1 calc R . .
O4 O 0.3847(7) 0.9808(6) 0.7939(3) 0.038(2) Uani 1 1 d DU . .
C13 C 0.2701(9) 0.9496(9) 0.7535(6) 0.063(4) Uani 1 1 d DU C .
H13A H 0.1953 0.9465 0.7837 0.076 Uiso 1 1 calc R . .
H13B H 0.2831 0.8785 0.7340 0.076 Uiso 1 1 calc R . .
C14 C 0.2433(11) 1.0252(10) 0.6970(5) 0.062(3) Uani 1 1 d DU C .
H14 H 0.1827 0.9928 0.6616 0.075 Uiso 1 1 calc R . .
C15 C 0.1855(13) 1.1285(10) 0.7235(7) 0.077(4) Uani 1 1 d DU . .
H15A H 0.1753 1.1787 0.6846 0.092 Uiso 0.86(3) 1 calc PR C 1
H15B H 0.2463 1.1599 0.7584 0.092 Uiso 0.86(3) 1 calc PR C 1
H15C H 0.2482 1.1863 0.7177 0.092 Uiso 0.14(3) 1 d PR C 2
H15D H 0.1647 1.1231 0.7728 0.092 Uiso 0.14(3) 1 d PR C 2
C16 C 0.0534(14) 1.1123(15) 0.7560(12) 0.115(9) Uani 0.86(3) 1 d PDU C 1
H16A H -0.0097 1.0880 0.7205 0.173 Uiso 0.86(3) 1 calc PR C 1
H16B H 0.0242 1.1790 0.7754 0.173 Uiso 0.86(3) 1 calc PR C 1
H16C H 0.0618 1.0595 0.7928 0.173 Uiso 0.86(3) 1 calc PR C 1
C16A C 0.043(5) 1.141(6) 0.696(6) 0.14(2) Uani 0.14(3) 1 d PDU C 2
H16D H 0.0071 1.2065 0.7136 0.204 Uiso 0.14(3) 1 calc PR C 2
H16E H -0.0082 1.0813 0.7110 0.204 Uiso 0.14(3) 1 calc PR C 2
H16F H 0.0408 1.1434 0.6452 0.204 Uiso 0.14(3) 1 calc PR C 2
Cu5 Cu 0.49803(19) 0.22888(12) 0.90106(7) 0.0564(5) Uani 1 1 d D . .
Cl5 Cl 0.5113(3) 0.2472(2) 0.77258(14) 0.0395(8) Uani 1 1 d . D .
Cl6 Cl 0.3653(3) 0.3502(3) 0.94672(14) 0.0551(10) Uani 1 1 d . D .
O5 O 0.5915(13) 0.0894(9) 0.9215(7) 0.041(3) Uani 0.517(8) 1 d PDU D 1
H5 H 0.592(6) 0.056(3) 0.880(2) 0.061 Uiso 0.517(8) 1 d PD D 1
O5A O 0.6565(13) 0.1255(10) 0.8958(8) 0.041(3) Uani 0.483(8) 1 d PDU D 2
H5E H 0.620(4) 0.068(3) 0.875(5) 0.061 Uiso 0.483(8) 1 d PD D 2
N5 N 0.6527(9) 0.3083(8) 0.9320(5) 0.050(3) Uani 1 1 d DU D .
H5A H 0.6719 0.3602 0.9010 0.060 Uiso 1 1 calc R E 1
H5B H 0.6425 0.3380 0.9747 0.060 Uiso 1 1 calc R E 1
C17 C 0.7089(14) 0.1193(12) 0.9603(9) 0.046(5) Uani 0.517(8) 1 d PDU D 1
H17A H 0.7762 0.0652 0.9543 0.055 Uiso 0.517(8) 1 calc PR D 1
H17B H 0.6915 0.1242 1.0100 0.055 Uiso 0.517(8) 1 calc PR D 1
C18 C 0.7556(15) 0.2235(10) 0.9349(10) 0.040(3) Uani 0.517(8) 1 d PDU D 1
H18 H 0.8238 0.2478 0.9692 0.048 Uiso 0.517(8) 1 calc PR D 1
C19 C 0.820(3) 0.2152(19) 0.8660(10) 0.055(6) Uani 0.517(8) 1 d PDU D 1
H19A H 0.7521 0.2099 0.8287 0.067 Uiso 0.517(8) 1 calc PR D 1
H19B H 0.8717 0.1498 0.8655 0.067 Uiso 0.517(8) 1 calc PR D 1
C20 C 0.908(3) 0.310(3) 0.8514(16) 0.150(15) Uani 0.517(8) 1 d PDU D 1
H20A H 0.9619 0.2934 0.8123 0.226 Uiso 0.517(8) 1 calc PR D 1
H20B H 0.9637 0.3247 0.8923 0.226 Uiso 0.517(8) 1 calc PR D 1
H20C H 0.8549 0.3719 0.8402 0.226 Uiso 0.517(8) 1 calc PR D 1
C17A C 0.7682(13) 0.1858(16) 0.8830(12) 0.051(6) Uani 0.483(8) 1 d PDU D 2
H17C H 0.7576 0.2199 0.8372 0.061 Uiso 0.483(8) 1 calc PR D 2
H17D H 0.8441 0.1385 0.8820 0.061 Uiso 0.483(8) 1 calc PR D 2
C18A C 0.7915(13) 0.2674(13) 0.9366(11) 0.040(3) Uani 0.483(8) 1 d PDU D 2
H18A H 0.8012 0.2291 0.9816 0.048 Uiso 0.483(8) 1 calc PR D 2
C19A C 0.917(2) 0.3291(17) 0.9289(11) 0.060(7) Uani 0.483(8) 1 d PDU D 2
H19C H 0.9172 0.3608 0.8822 0.072 Uiso 0.483(8) 1 calc PR D 2
H19D H 0.9912 0.2802 0.9335 0.072 Uiso 0.483(8) 1 calc PR D 2
C20A C 0.933(3) 0.417(2) 0.9838(16) 0.091(11) Uani 0.483(8) 1 d PDU D 2
H20D H 1.0244 0.4231 0.9987 0.136 Uiso 0.483(8) 1 calc PR D 2
H20E H 0.8818 0.4002 1.0237 0.136 Uiso 0.483(8) 1 calc PR D 2
H20F H 0.9037 0.4843 0.9638 0.136 Uiso 0.483(8) 1 calc PR D 2
O6 O 0.3558(12) 0.1238(7) 0.8906(4) 0.092(4) Uani 1 1 d DU D .
H6 H 0.358(8) 0.094(6) 0.8477(17) 0.139 Uiso 1 1 d D . .
C21 C 0.3116(14) 0.0805(11) 0.9541(6) 0.073(4) Uani 1 1 d DU . .
H21A H 0.3797 0.0883 0.9911 0.087 Uiso 0.19(2) 1 calc PR D 1
H21B H 0.2931 0.0045 0.9481 0.087 Uiso 0.19(2) 1 calc PR D 1
H21C H 0.3194 0.1348 0.9907 0.087 Uiso 0.81(2) 1 calc PR D 2
H21D H 0.3681 0.0208 0.9683 0.087 Uiso 0.81(2) 1 calc PR D 2
C22 C 0.188(6) 0.138(6) 0.975(3) 0.153(10) Uani 0.19(2) 1 d PDU D 1
H22A H 0.1558 0.1821 0.9363 0.230 Uiso 0.19(2) 1 calc PR D 1
H22B H 0.2081 0.1833 1.0151 0.230 Uiso 0.19(2) 1 calc PR D 1
H22C H 0.1222 0.0868 0.9865 0.230 Uiso 0.19(2) 1 calc PR D 1
C22A C 0.1723(17) 0.042(2) 0.9485(12) 0.153(10) Uani 0.81(2) 1 d PDU D 2
H22D H 0.1178 0.0972 0.9271 0.230 Uiso 0.81(2) 1 calc PR D 2
H22E H 0.1423 0.0266 0.9947 0.230 Uiso 0.81(2) 1 calc PR D 2
H22F H 0.1673 -0.0214 0.9200 0.230 Uiso 0.81(2) 1 calc PR D 2
Cu6 Cu 0.48895(17) 0.73239(11) 0.59900(7) 0.0475(5) Uani 1 1 d D . .
Cl7 Cl 0.5000(3) 0.7379(2) 0.72720(13) 0.0354(8) Uani 1 1 d . . .
Cl8 Cl 0.3556(4) 0.8558(2) 0.54894(13) 0.0560(10) Uani 1 1 d . . .
O7 O 0.6187(8) 0.6089(5) 0.5884(4) 0.055(2) Uani 1 1 d DU . .
H7 H 0.588(4) 0.559(3) 0.617(4) 0.082 Uiso 1 1 d D . .
N6 N 0.6448(10) 0.8163(7) 0.5851(4) 0.055(3) Uani 1 1 d DU . .
H6A H 0.6516 0.8310 0.5389 0.066 Uiso 1 1 calc R . .
H6B H 0.6396 0.8790 0.6086 0.066 Uiso 1 1 calc R . .
C23 C 0.7440(10) 0.6510(8) 0.5784(6) 0.062(4) Uani 1 1 d DU . .
H23A H 0.7577 0.6570 0.5283 0.074 Uiso 1 1 calc R . .
H23B H 0.8097 0.6020 0.5983 0.074 Uiso 1 1 calc R . .
C24 C 0.7619(10) 0.7562(8) 0.6111(6) 0.054(3) Uani 1 1 d DU F .
H24 H 0.7545 0.7468 0.6620 0.065 Uiso 1 1 calc R . .
C25 C 0.8901(13) 0.8105(10) 0.5997(7) 0.084(4) Uani 1 1 d DU . .
H25A H 0.8826 0.8856 0.6125 0.101 Uiso 0.88(3) 1 calc PR F 1
H25B H 0.9083 0.8072 0.5500 0.101 Uiso 0.88(3) 1 calc PR F 1
H25C H 0.9144 0.8531 0.6410 0.101 Uiso 0.12(3) 1 calc PR F 2
H25D H 0.8797 0.8590 0.5599 0.101 Uiso 0.12(3) 1 calc PR F 2
C26 C 1.0052(13) 0.7612(15) 0.6419(13) 0.109(9) Uani 0.88(3) 1 d PDU F 1
H26A H 1.0106 0.6859 0.6314 0.163 Uiso 0.88(3) 1 calc PR F 1
H26B H 0.9922 0.7706 0.6913 0.163 Uiso 0.88(3) 1 calc PR F 1
H26C H 1.0856 0.7959 0.6296 0.163 Uiso 0.88(3) 1 calc PR F 1
C26A C 1.000(5) 0.732(3) 0.586(10) 0.10(2) Uani 0.12(3) 1 d PDU F 2
H26D H 1.0327 0.7015 0.6298 0.154 Uiso 0.12(3) 1 calc PR F 2
H26E H 1.0704 0.7682 0.5635 0.154 Uiso 0.12(3) 1 calc PR F 2
H26F H 0.9669 0.6750 0.5557 0.154 Uiso 0.12(3) 1 calc PR F 2
O8 O 0.3490(9) 0.6268(6) 0.6016(4) 0.056(3) Uani 1 1 d DU H .
H8 H 0.350(7) 0.596(5) 0.6443(11) 0.084 Uiso 1 1 d D . .
C27 C 0.3159(15) 0.5761(10) 0.5351(6) 0.070(4) Uani 1 1 d DU . .
H27A H 0.3757 0.5169 0.5274 0.084 Uiso 1 1 calc R G 1
H27B H 0.3245 0.6274 0.4971 0.084 Uiso 1 1 calc R G 1
C28 C 0.1772(15) 0.5355(13) 0.5358(7) 0.095(5) Uani 1 1 d DU H 1
H28A H 0.1662 0.4927 0.5772 0.143 Uiso 1 1 calc R H 1
H28B H 0.1589 0.4925 0.4946 0.143 Uiso 1 1 calc R H 1
H28C H 0.1175 0.5953 0.5360 0.143 Uiso 1 1 calc R H 1

loop_
_atom_site_aniso_label
_atom_site_aniso_U_11
_atom_site_aniso_U_22
_atom_site_aniso_U_33
_atom_site_aniso_U_23
_atom_site_aniso_U_13
_atom_site_aniso_U_12
Cu1 0.0677(10) 0.0221(8) 0.0207(8) -0.0019(7) 0.0036(7) 0.0041(8)
Cu2 0.0708(11) 0.0284(8) 0.0193(7) 0.0000(7) 0.0005(7) 0.0035(10)
Cl1 0.074(2) 0.0252(16) 0.0262(17) -0.0019(14) 0.0002(16) 0.0036(17)
Cl2 0.108(3) 0.033(2) 0.0376(18) -0.0027(16) -0.0273(18) 0.010(2)
O1 0.067(5) 0.024(4) 0.024(4) 0.004(4) 0.001(4) 0.001(4)
N1 0.079(6) 0.023(6) 0.016(5) 0.007(4) 0.000(5) 0.011(5)
C1 0.060(8) 0.036(7) 0.028(6) 0.010(5) 0.003(6) 0.004(5)
C2 0.068(6) 0.026(7) 0.028(6) 0.016(5) 0.018(5) 0.004(5)
C3 0.084(7) 0.033(8) 0.072(9) 0.015(6) 0.031(8) 0.023(6)
C4 0.064(9) 0.067(12) 0.050(10) -0.007(8) 0.011(8) 0.005(8)
C4A 0.064(9) 0.067(12) 0.050(10) -0.007(8) 0.011(8) 0.005(8)
O2 0.058(5) 0.019(4) 0.028(4) -0.003(3) 0.006(4) 0.002(4)
N2 0.100(7) 0.021(6) 0.023(5) 0.000(4) 0.017(5) -0.003(6)
C5 0.050(8) 0.028(7) 0.044(7) -0.003(5) 0.011(5) 0.006(6)
C6 0.092(7) 0.035(7) 0.023(6) -0.011(6) 0.019(5) -0.009(8)
C7 0.123(9) 0.059(9) 0.071(9) -0.003(8) 0.074(7) -0.008(10)
C8 0.103(10) 0.130(19) 0.129(17) -0.087(14) 0.069(9) -0.055(13)
C8A 0.103(10) 0.130(19) 0.129(17) -0.087(14) 0.069(9) -0.055(13)
Cu3 0.0411(8) 0.0231(8) 0.0229(7) 0.0018(7) 0.0003(6) -0.0011(7)
Cu4 0.0578(10) 0.0273(8) 0.0238(8) 0.0000(7) -0.0019(7) -0.0067(9)
Cl3 0.0453(19) 0.0307(17) 0.0237(15) 0.0010(13) 0.0044(14) -0.0030(15)
Cl4 0.075(2) 0.0249(19) 0.0372(18) -0.0016(14) 0.0163(17) 0.0001(17)
O3 0.049(5) 0.024(4) 0.027(4) -0.003(3) -0.005(4) 0.001(4)
N3 0.033(5) 0.032(5) 0.025(5) -0.007(4) -0.006(4) -0.005(4)
C9 0.035(10) 0.052(11) 0.061(13) 0.016(10) -0.013(10) -0.007(9)
C10 0.035(6) 0.034(8) 0.040(9) -0.008(6) 0.014(5) 0.011(5)
C11 0.036(7) 0.031(9) 0.059(9) 0.009(7) -0.011(6) -0.014(7)
C12 0.040(8) 0.098(17) 0.097(14) 0.046(12) -0.015(8) -0.008(11)
C9A 0.033(11) 0.055(14) 0.062(13) 0.014(11) -0.008(11) -0.012(10)
C10A 0.035(6) 0.034(8) 0.040(9) -0.008(6) 0.014(5) 0.011(5)
C11A 0.036(7) 0.031(9) 0.059(9) 0.009(7) -0.011(6) -0.014(7)
C12A 0.040(8) 0.098(17) 0.097(14) 0.046(12) -0.015(8) -0.008(11)
N4 0.078(7) 0.024(6) 0.030(5) 0.004(5) -0.011(5) -0.008(5)
O4 0.045(5) 0.038(5) 0.031(4) 0.006(4) 0.004(4) -0.007(4)
C13 0.043(8) 0.088(9) 0.058(8) 0.031(7) -0.017(6) -0.007(7)
C14 0.089(8) 0.068(8) 0.029(7) 0.015(6) -0.005(5) -0.027(7)
C15 0.071(9) 0.082(9) 0.078(10) 0.032(8) 0.004(7) 0.003(8)
C16 0.056(11) 0.119(17) 0.17(2) 0.103(15) 0.009(11) 0.026(11)
C16A 0.09(3) 0.15(5) 0.17(5) 0.12(4) -0.03(3) 0.00(3)
Cu5 0.1156(16) 0.0308(10) 0.0227(8) 0.0001(7) 0.0033(9) 0.0093(10)
Cl5 0.063(2) 0.0323(18) 0.0221(16) -0.0009(13) -0.0065(16) 0.0032(16)
Cl6 0.086(3) 0.048(2) 0.0313(17) 0.0088(16) 0.0018(17) 0.0051(19)
O5 0.072(10) 0.023(7) 0.028(7) 0.001(5) 0.001(6) -0.010(5)
O5A 0.072(10) 0.023(7) 0.028(7) 0.001(5) 0.001(6) -0.010(5)
N5 0.084(7) 0.041(7) 0.026(5) -0.006(5) 0.011(5) 0.029(5)
C17 0.054(13) 0.034(9) 0.049(13) 0.007(10) -0.005(9) 0.007(9)
C18 0.056(8) 0.023(8) 0.042(7) -0.013(7) 0.008(7) 0.003(5)
C19 0.031(14) 0.078(15) 0.058(12) -0.020(11) 0.021(10) -0.009(10)
C20 0.15(3) 0.19(3) 0.11(3) 0.00(3) 0.03(2) -0.12(2)
C17A 0.050(14) 0.055(14) 0.049(14) -0.028(10) 0.020(11) -0.002(8)
C18A 0.056(8) 0.023(8) 0.042(7) -0.013(7) 0.008(7) 0.003(5)
C19A 0.096(11) 0.052(15) 0.033(13) 0.002(10) 0.020(14) -0.040(12)
C20A 0.06(2) 0.06(2) 0.15(3) -0.052(17) 0.02(2) -0.013(14)
O6 0.192(11) 0.053(7) 0.032(5) -0.009(5) 0.001(6) -0.035(7)
C21 0.120(11) 0.042(9) 0.058(9) -0.011(7) 0.030(9) -0.017(8)
C22 0.114(13) 0.16(2) 0.19(2) -0.107(17) 0.037(13) -0.028(12)
C22A 0.114(13) 0.16(2) 0.19(2) -0.107(17) 0.037(13) -0.028(12)
Cu6 0.0978(14) 0.0237(9) 0.0207(8) 0.0011(7) -0.0008(8) 0.0023(9)
Cl7 0.061(2) 0.0305(17) 0.0151(15) 0.0008(13) 0.0024(15) -0.0012(16)
Cl8 0.119(3) 0.0261(19) 0.0221(15) -0.0026(14) -0.0125(17) 0.0080(19)
O7 0.112(8) 0.027(5) 0.026(5) 0.014(4) 0.005(5) 0.009(5)
N6 0.130(8) 0.020(6) 0.016(5) 0.003(4) 0.024(6) 0.014(5)
C23 0.123(10) 0.031(6) 0.035(7) 0.012(5) 0.037(8) 0.017(6)
C24 0.092(8) 0.037(7) 0.037(7) 0.008(5) 0.034(7) 0.003(5)
C25 0.119(9) 0.044(9) 0.095(11) 0.002(8) 0.078(9) -0.003(7)
C26 0.067(9) 0.074(15) 0.19(2) -0.023(14) 0.073(11) -0.001(10)
C26A 0.10(2) 0.09(4) 0.12(5) 0.02(4) 0.07(4) 0.01(3)
O8 0.118(8) 0.027(5) 0.022(4) -0.002(4) -0.004(5) -0.004(5)
C27 0.154(12) 0.031(8) 0.023(7) 0.001(5) -0.024(9) -0.008(8)
C28 0.162(13) 0.064(11) 0.055(9) 0.001(9) -0.047(9) -0.020(11)

loop_
_atom_type_symbol
_atom_type_description
_atom_type_scat_dispersion_real
_atom_type_scat_dispersion_imag
_atom_type_scat_source
C C 0.0033 0.0016 'International Tables Vol C Tables 4.2.6.8 and 6.1.1.4'
H H 0.0000 0.0000 'International Tables Vol C Tables 4.2.6.8 and 6.1.1.4'
N N 0.0061 0.0033 'International Tables Vol C Tables 4.2.6.8 and 6.1.1.4'
O O 0.0106 0.0060 'International Tables Vol C Tables 4.2.6.8 and 6.1.1.4'
Cl Cl 0.1484 0.1585 'International Tables Vol C Tables 4.2.6.8 and 6.1.1.4'
Cu Cu 0.3201 1.2651 'International Tables Vol C Tables 4.2.6.8 and 6.1.1.4'

loop_
_geom_angle_atom_site_label_1
_geom_angle_atom_site_label_2
_geom_angle_atom_site_label_3
_geom_angle
O2 Cu1 N1 162.8(4)
O2 Cu1 O1 78.2(3)
N1 Cu1 O1 84.8(3)
O2 Cu1 Cl1 98.9(2)
N1 Cu1 Cl1 96.5(3)
O1 Cu1 Cl1 163.5(2)
O2 Cu1 Cu2 42.8(2)
N1 Cu1 Cu2 122.8(3)
O1 Cu1 Cu2 42.3(2)
Cl1 Cu1 Cu2 140.54(10)
O1 Cu2 N2 162.0(4)
O1 Cu2 O2 78.2(3)
N2 Cu2 O2 84.8(3)
O1 Cu2 Cl2 97.5(2)
N2 Cu2 Cl2 97.8(3)
O2 Cu2 Cl2 166.7(2)
O1 Cu2 Cu1 43.0(2)
N2 Cu2 Cu1 119.1(3)
O2 Cu2 Cu1 42.1(2)
Cl2 Cu2 Cu1 127.73(11)
C1 O1 Cu2 127.4(6)
C1 O1 Cu1 109.2(5)
Cu2 O1 Cu1 94.7(3)
C2 N1 Cu1 111.4(6)
C2 N1 H1A 109.4
Cu1 N1 H1A 109.4
C2 N1 H1B 109.4
Cu1 N1 H1B 109.4
H1A N1 H1B 108.0
O1 C1 C2 109.0(7)
O1 C1 H1C 109.9
C2 C1 H1C 109.9
O1 C1 H1D 109.9
C2 C1 H1D 109.9
H1C C1 H1D 108.3
C1 C2 C3 113.4(8)
C1 C2 N1 107.0(7)
C3 C2 N1 115.7(9)
C1 C2 H2 106.7
C3 C2 H2 106.7
N1 C2 H2 106.7
C4 C3 C4A 74(2)
C4 C3 C2 118.2(11)
C4A C3 C2 113.9(14)
C4 C3 H3A 107.8
C4A C3 H3A 36.0
C2 C3 H3A 107.8
C4 C3 H3B 107.8
C4A C3 H3B 130.9
C2 C3 H3B 107.8
H3A C3 H3B 107.1
C4 C3 H3C 127.8
C4A C3 H3C 109.3
C2 C3 H3C 107.7
H3A C3 H3C 78.7
H3B C3 H3C 30.3
C4 C3 H3D 35.7
C4A C3 H3D 109.2
C2 C3 H3D 108.9
H3A C3 H3D 138.5
H3B C3 H3D 79.4
H3C C3 H3D 107.7
C3 C4 H3D 42.8
C3 C4 H4A 109.5
H3D C4 H4A 67.1
C3 C4 H4B 109.5
H3D C4 H4B 118.7
C3 C4 H4C 109.5
H3D C4 H4C 130.0
C3 C4A H4D 109.5
C3 C4A H4E 109.5
H4D C4A H4E 109.5
C3 C4A H4F 109.5
H4D C4A H4F 109.5
H4E C4A H4F 109.5
C5 O2 Cu1 125.2(6)
C5 O2 Cu2 110.1(5)
Cu1 O2 Cu2 95.1(3)
C6 N2 Cu2 110.3(6)
C6 N2 H2A 109.6
Cu2 N2 H2A 109.6
C6 N2 H2B 109.6
Cu2 N2 H2B 109.6
H2A N2 H2B 108.1
O2 C5 C6 109.0(7)
O2 C5 H5C 109.9
C6 C5 H5C 109.9
O2 C5 H5D 109.9
C6 C5 H5D 109.9
H5C C5 H5D 108.3
N2 C6 C7 116.1(9)
N2 C6 C5 106.3(8)
C7 C6 C5 113.1(9)
N2 C6 H6C 106.9
C7 C6 H6C 106.9
C5 C6 H6C 106.9
C8A C7 C8 92(3)
C8A C7 C6 117.3(12)
C8 C7 C6 113.9(15)
C8A C7 H7A 115.4
C8 C7 H7A 108.8
C6 C7 H7A 108.8
C8A C7 H7B 17.2
C8 C7 H7B 108.8
C6 C7 H7B 108.8
H7A C7 H7B 107.7
C8A C7 H7C 89.2
C8 C7 H7C 9.9
C6 C7 H7C 106.8
H7A C7 H7C 118.3
H7B C7 H7C 106.2
C8A C7 H7D 123.0
C8 C7 H7D 98.3
C6 C7 H7D 109.3
H7A C7 H7D 12.0
H7B C7 H7D 117.7
H7C C7 H7D 107.6
C7 C8 H7C 20.0
C7 C8 H8A 109.5
H7C C8 H8A 126.2
C7 C8 H8B 109.5
H7C C8 H8B 108.5
C7 C8 H8C 109.5
H7C C8 H8C 91.8
C7 C8A H8D 109.5
C7 C8A H8E 109.5
H8D C8A H8E 109.5
C7 C8A H8F 109.5
H8D C8A H8F 109.5
H8E C8A H8F 109.5
N3 Cu3 O4 162.2(3)
N3 Cu3 O3 83.7(3)
O4 Cu3 O3 78.7(3)
N3 Cu3 Cl3 98.5(3)
O4 Cu3 Cl3 97.8(2)
O3 Cu3 Cl3 164.4(2)
N3 Cu3 Cu4 122.2(2)
O4 Cu3 Cu4 42.4(2)
O3 Cu3 Cu4 42.30(19)
Cl3 Cu3 Cu4 139.19(10)
N4 Cu4 O3 160.3(3)
N4 Cu4 O4 83.8(3)
O3 Cu4 O4 79.3(3)
N4 Cu4 Cl4 98.0(3)
O3 Cu4 Cl4 96.4(2)
O4 Cu4 Cl4 167.9(2)
N4 Cu4 Cu3 117.6(3)
O3 Cu4 Cu3 42.8(2)
O4 Cu4 Cu3 42.6(2)
Cl4 Cu4 Cu3 128.18(10)
C9 O3 C9A 3(2)
C9 O3 Cu4 125.6(9)
C9A O3 Cu4 128.9(12)
C9 O3 Cu3 112.0(7)
C9A O3 Cu3 111.2(9)
Cu4 O3 Cu3 94.9(3)
C10 N3 C10A 27.0(9)
C10 N3 Cu3 105.5(7)
C10A N3 Cu3 113.8(7)
C10 N3 H3E 110.7
C10A N3 H3E 83.8
Cu3 N3 H3E 110.7
C10 N3 H3F 110.7
C10A N3 H3F 125.2
Cu3 N3 H3F 110.7
H3E N3 H3F 108.8
C10 N3 H3G 134.4
C10A N3 H3G 109.1
Cu3 N3 H3G 108.2
H3E N3 H3G 27.5
H3F N3 H3G 85.1
C10 N3 H3H 89.4
C10A N3 H3H 109.3
Cu3 N3 H3H 108.9
H3E N3 H3H 128.0
H3F N3 H3H 23.5
H3G N3 H3H 107.5
O3 C9 C10 111.2(9)
O3 C9 H9A 109.4
C10 C9 H9A 109.4
O3 C9 H9B 109.4
C10 C9 H9B 109.4
H9A C9 H9B 108.0
C9 C10 N3 114.1(10)
C9 C10 C11 116.3(12)
N3 C10 C11 109.1(12)
C9 C10 H10 105.4
N3 C10 H10 105.4
C11 C10 H10 105.4
C12 C11 C10 114.4(12)
C12 C11 H11A 108.7
C10 C11 H11A 108.7
C12 C11 H11B 108.7
C10 C11 H11B 108.7
H11A C11 H11B 107.6
C11 C12 H12A 109.5
C11 C12 H12B 109.5
H12A C12 H12B 109.5
C11 C12 H12C 109.5
H12A C12 H12C 109.5
H12B C12 H12C 109.5
O3 C9A C10A 113.4(13)
O3 C9A H9C 108.9
C10A C9A H9C 108.9
O3 C9A H9D 108.9
C10A C9A H9D 108.9
H9C C9A H9D 107.7
C9A C10A C11A 109(2)
C9A C10A N3 108.3(11)
C11A C10A N3 117.8(16)
C9A C10A H10A 107.0
C11A C10A H10A 107.0
N3 C10A H10A 107.0
C12A C11A C10A 115.1(15)
C12A C11A H11C 108.5
C10A C11A H11C 108.5
C12A C11A H11D 108.5
C10A C11A H11D 108.5
H11C C11A H11D 107.5
C11A C12A H12D 109.5
C11A C12A H12E 109.5
H12D C12A H12E 109.5
C11A C12A H12R 109.5
H12D C12A H12R 109.5
H12E C12A H12R 109.5
C14 N4 Cu4 112.5(6)
C14 N4 H4G 109.1
Cu4 N4 H4G 109.1
C14 N4 H4H 109.1
Cu4 N4 H4H 109.1
H4G N4 H4H 107.8
C13 O4 Cu4 109.7(6)
C13 O4 Cu3 119.9(6)
Cu4 O4 Cu3 95.1(3)
O4 C13 C14 110.4(8)
O4 C13 H13A 109.6
C14 C13 H13A 109.6
O4 C13 H13B 109.6
C14 C13 H13B 109.6
H13A C13 H13B 108.1
C13 C14 N4 106.2(9)
C13 C14 C15 111.8(9)
N4 C14 C15 109.6(10)
C13 C14 H14 109.7
N4 C14 H14 109.7
C15 C14 H14 109.7
C14 C15 C16 112.7(11)
C14 C15 C16A 110.3(16)
C16 C15 C16A 46(5)
C14 C15 H15A 109.1
C16 C15 H15A 109.1
C16A C15 H15A 66.4
C14 C15 H15B 109.1
C16 C15 H15B 109.1
C16A C15 H15B 139.7
H15A C15 H15B 107.8
C14 C15 H15C 109.2
C16 C15 H15C 137.9
C16A C15 H15C 120.1
H15A C15 H15C 59.1
H15B C15 H15C 51.3
C14 C15 H15D 111.4
C16 C15 H15D 50.7
C16A C15 H15D 95.8
H15A C15 H15D 139.3
H15B C15 H15D 61.7
H15C C15 H15D 109.3
C15 C16 H15D 39.9
C15 C16 H16A 109.5
H15D C16 H16A 146.9
C15 C16 H16B 109.5
H15D C16 H16B 96.1
H16A C16 H16B 109.5
C15 C16 H16C 109.5
H15D C16 H16C 79.8
H16A C16 H16C 109.5
H16B C16 H16C 109.5
C15 C16A H16D 109.5
C15 C16A H16E 109.5
H16D C16A H16E 109.5
C15 C16A H16F 109.5
H16D C16A H16F 109.5
H16E C16A H16F 109.5
N5 Cu5 O6 164.8(4)
N5 Cu5 O5 90.6(5)
O6 Cu5 O5 77.5(5)
N5 Cu5 O5A 73.0(4)
O6 Cu5 O5A 98.7(5)
O5 Cu5 O5A 26.9(4)
N5 Cu5 Cl6 91.8(3)
O6 Cu5 Cl6 92.2(3)
O5 Cu5 Cl6 143.2(4)
O5A Cu5 Cl6 158.1(4)
N5 Cu5 Cl5 100.3(3)
O6 Cu5 Cl5 91.7(3)
O5 Cu5 Cl5 103.2(4)
O5A Cu5 Cl5 86.4(4)
Cl6 Cu5 Cl5 112.44(11)
C17 O5 Cu5 104.7(8)
C17 O5 H5 123(4)
Cu5 O5 H5 105(2)
C17 O5 H5E 106(3)
Cu5 O5 H5E 102(4)
H5 O5 H5E 20(5)
C17A O5A Cu5 108.3(10)
C17A O5A H5 148(3)
Cu5 O5A H5 92.7(19)
C17A O5A H5E 133(4)
Cu5 O5A H5E 102(3)
H5 O5A H5E 15(5)
C18 N5 C18A 25.5(7)
C18 N5 Cu5 102.2(8)
C18A N5 Cu5 126.7(8)
C18 N5 H5A 111.3
C18A N5 H5A 93.1
Cu5 N5 H5A 111.3
C18 N5 H5B 111.3
C18A N5 H5B 103.2
Cu5 N5 H5B 111.3
H5A N5 H5B 109.2
O5 C17 C18 109.6(10)
O5 C17 H17A 109.7
C18 C17 H17A 109.7
O5 C17 H17B 109.7
C18 C17 H17B 109.7
H17A C17 H17B 108.2
C17 C18 N5 113.8(11)
C17 C18 C19 112.6(12)
N5 C18 C19 110.4(16)
C17 C18 H18 106.5
N5 C18 H18 106.5
C19 C18 H18 106.5
C18 C19 C20 113.0(15)
C18 C19 H19A 109.0
C20 C19 H19A 109.0
C18 C19 H19B 109.0
C20 C19 H19B 109.0
H19A C19 H19B 107.8
C19 C20 H20A 109.5
C19 C20 H20B 109.5
H20A C20 H20B 109.5
C19 C20 H20C 109.5
H20A C20 H20C 109.5
H20B C20 H20C 109.5
O5A C17A C18A 111.6(12)
O5A C17A H17C 109.3
C18A C17A H17C 109.3
O5A C17A H17D 109.3
C18A C17A H17D 109.3
H17C C17A H17D 108.0
C17A C18A N5 94.0(11)
C17A C18A C19A 113.9(12)
N5 C18A C19A 128.5(18)
C17A C18A H18A 106.1
N5 C18A H18A 106.1
C19A C18A H18A 106.1
C18A C19A C20A 111.9(14)
C18A C19A H19C 109.2
C20A C19A H19C 109.2
C18A C19A H19D 109.2
C20A C19A H19D 109.2
H19C C19A H19D 107.9
C19A C20A H20D 109.5
C19A C20A H20E 109.5
H20D C20A H20E 109.5
C19A C20A H20F 109.5
H20D C20A H20F 109.5
H20E C20A H20F 109.5
C21 O6 Cu5 115.3(8)
C21 O6 H6 130(3)
Cu5 O6 H6 109(2)
O6 C21 C22A 113.1(13)
O6 C21 C22 109.6(17)
C22A C21 C22 52(4)
O6 C21 H21A 109.7
C22A C21 H21A 137.0
C22 C21 H21A 109.7
O6 C21 H21B 109.7
C22A C21 H21B 60.2
C22 C21 H21B 109.7
H21A C21 H21B 108.2
O6 C21 H21C 109.0
C22A C21 H21C 109.0
C22 C21 H21C 61.7
H21A C21 H21C 51.4
H21B C21 H21C 140.8
O6 C21 H21D 109.0
C22A C21 H21D 109.0
C22 C21 H21D 141.3
H21A C21 H21D 58.7
H21B C21 H21D 52.8
H21C C21 H21D 107.8
C21 C22 H22A 109.5
C21 C22 H22B 109.5
H22A C22 H22B 109.5
C21 C22 H22C 109.5
H22A C22 H22C 109.5
H22B C22 H22C 109.5
C21 C22A H22D 109.5
C21 C22A H22E 109.5
H22D C22A H22E 109.5
C21 C22A H22F 109.5
H22D C22A H22F 109.5
H22E C22A H22F 109.5
N6 Cu6 O8 168.6(4)
N6 Cu6 O7 81.8(4)
O8 Cu6 O7 88.2(3)
N6 Cu6 Cl8 93.2(3)
O8 Cu6 Cl8 92.5(3)
O7 Cu6 Cl8 149.2(2)
N6 Cu6 Cl7 96.6(3)
O8 Cu6 Cl7 89.9(2)
O7 Cu6 Cl7 96.6(2)
Cl8 Cu6 Cl7 114.17(11)
C23 O7 Cu6 109.0(6)
C23 O7 H7 134(3)
Cu6 O7 H7 102.8(19)
C24 N6 Cu6 109.7(6)
C24 N6 H6A 109.7
Cu6 N6 H6A 109.7
C24 N6 H6B 109.7
Cu6 N6 H6B 109.7
H6A N6 H6B 108.2
O7 C23 C24 112.3(8)
O7 C23 H23A 109.1
C24 C23 H23A 109.1
O7 C23 H23B 109.1
C24 C23 H23B 109.1
H23A C23 H23B 107.9
C23 C24 N6 103.2(8)
C23 C24 C25 116.2(9)
N6 C24 C25 114.8(10)
C23 C24 H24 107.4
N6 C24 H24 107.4
C25 C24 H24 107.4
C24 C25 C26A 112.6(16)
C24 C25 C26 113.5(10)
C26A C25 C26 43(6)
C24 C25 H25A 108.9
C26A C25 H25A 137.1
C26 C25 H25A 108.9
C24 C25 H25B 108.9
C26A C25 H25B 68.6
C26 C25 H25B 108.9
H25A C25 H25B 107.7
C24 C25 H25C 109.1
C26A C25 H25C 109.1
C26 C25 H25C 68.2
H25A C25 H25C 44.8
H25B C25 H25C 139.2
C24 C25 H25D 109.1
C26A C25 H25D 109.1
C26 C25 H25D 136.0
H25A C25 H25D 65.7
H25B C25 H25D 44.5
H25C C25 H25D 107.8
C25 C26 H26A 109.5
C25 C26 H26B 109.5
H26A C26 H26B 109.5
C25 C26 H26C 109.5
H26A C26 H26C 109.5
H26B C26 H26C 109.5
C25 C26A H26D 109.5
C25 C26A H26E 109.5
H26D C26A H26E 109.5
C25 C26A H26F 109.5
H26D C26A H26F 109.5
H26E C26A H26F 109.5
C27 O8 Cu6 114.9(7)
C27 O8 H8 127(3)
Cu6 O8 H8 110(2)
O8 C27 C28 109.1(10)
O8 C27 H27A 109.9
C28 C27 H27A 109.9
O8 C27 H27B 109.9
C28 C27 H27B 109.9
H27A C27 H27B 108.3
C27 C28 H28A 109.5
C27 C28 H28B 109.5
C27 C28 H28C 109.5

loop_
_geom_bond_atom_site_label_1
_geom_bond_atom_site_label_2
_geom_bond_distance
Cu1 O2 1.949(7)
Cu1 N1 1.961(9)
Cu1 O1 1.983(7)
Cu1 Cl1 2.249(3)
Cu1 Cu2 2.8982(18)
Cu2 O1 1.958(7)
Cu2 N2 1.967(9)
Cu2 O2 1.978(7)
Cu2 Cl2 2.245(3)
O1 C1 1.438(9)
N1 C2 1.524(11)
N1 H1A 0.9200
N1 H1B 0.9200
C1 C2 1.513(10)
C1 H1C 0.9900
C1 H1D 0.9900
C2 C3 1.515(11)
C2 H2 1.0000
C3 C4 1.429(13)
C3 C4A 1.435(18)
C3 H3A 0.9900
C3 H3B 0.9900
C3 H3C 0.9900
C3 H3D 0.9900
C4 H3D 0.8504
C4 H4A 0.9800
C4 H4B 0.9800
C4 H4C 0.9800
C4A H4D 0.9800
C4A H4E 0.9800
C4A H4F 0.9800
O2 C5 1.431(9)
N2 C6 1.502(11)
N2 H2A 0.9200
N2 H2B 0.9200
C5 C6 1.514(11)
C5 H5C 0.9900
C5 H5D 0.9900
C6 C7 1.507(12)
C6 H6C 1.0000
C7 C8A 1.438(14)
C7 C8 1.441(18)
C7 H7A 0.9900
C7 H7B 0.9900
C7 H7C 0.9900
C7 H7D 0.9899
C8 H7C 0.4956
C8 H8A 0.9800
C8 H8B 0.9800
C8 H8C 0.9800
C8A H8D 0.9800
C8A H8E 0.9800
C8A H8F 0.9800
Cu3 N3 1.960(8)
Cu3 O4 1.977(7)
Cu3 O3 1.984(7)
Cu3 Cl3 2.236(3)
Cu3 Cu4 2.9108(18)
Cu4 N4 1.965(9)
Cu4 O3 1.966(7)
Cu4 O4 1.969(7)
Cu4 Cl4 2.247(3)
O3 C9 1.425(12)
O3 C9A 1.431(13)
N3 C10 1.485(12)
N3 C10A 1.534(14)
N3 H3E 0.9200
N3 H3F 0.9200
N3 H3G 0.9200
N3 H3H 0.9201
C9 C10 1.477(13)
C9 H9A 0.9900
C9 H9B 0.9900
C10 C11 1.498(14)
C10 H10 1.0000
C11 C12 1.441(16)
C11 H11A 0.9900
C11 H11B 0.9900
C12 H12A 0.9800
C12 H12B 0.9800
C12 H12C 0.9800
C9A C10A 1.480(14)
C9A H9C 0.9900
C9A H9D 0.9900
C10A C11A 1.503(15)
C10A H10A 1.0000
C11A C12A 1.452(17)
C11A H11C 0.9900
C11A H11D 0.9900
C12A H12D 0.9800
C12A H12E 0.9800
C12A H12R 0.9800
N4 C14 1.510(11)
N4 H4G 0.9200
N4 H4H 0.9200
O4 C13 1.452(10)
C13 C14 1.474(11)
C13 H13A 0.9900
C13 H13B 0.9900
C14 C15 1.540(12)
C14 H14 1.0000
C15 C16 1.544(15)
C15 C16A 1.56(2)
C15 H15A 0.9900
C15 H15B 0.9900
C15 H15C 0.9900
C15 H15D 0.9897
C16 H15D 1.1943
C16 H16A 0.9800
C16 H16B 0.9800
C16 H16C 0.9800
C16A H16D 0.9800
C16A H16E 0.9800
C16A H16F 0.9800
Cu5 N5 1.967(10)
Cu5 O6 1.993(10)
Cu5 O5 2.051(12)
Cu5 O5A 2.109(12)
Cu5 Cl6 2.269(4)
Cu5 Cl5 2.510(3)
O5 C17 1.455(13)
O5 H5 0.90(2)
O5 H5E 1.00(7)
O5A C17A 1.419(13)
O5A H5 1.14(6)
O5A H5E 0.91(2)
N5 C18 1.515(13)
N5 C18A 1.529(14)
N5 H5A 0.9200
N5 H5B 0.9200
C17 C18 1.499(13)
C17 H17A 0.9900
C17 H17B 0.9900
C18 C19 1.519(15)
C18 H18 1.0000
C19 C20 1.547(18)
C19 H19A 0.9900
C19 H19B 0.9900
C20 H20A 0.9800
C20 H20B 0.9800
C20 H20C 0.9800
C17A C18A 1.482(14)
C17A H17C 0.9900
C17A H17D 0.9900
C18A C19A 1.531(14)
C18A H18A 1.0000
C19A C20A 1.550(17)
C19A H19C 0.9900
C19A H19D 0.9900
C20A H20D 0.9800
C20A H20E 0.9800
C20A H20F 0.9800
O6 C21 1.441(12)
O6 H6 0.911(18)
C21 C22A 1.522(17)
C21 C22 1.54(2)
C21 H21A 0.9900
C21 H21B 0.9900
C21 H21C 0.9900
C21 H21D 0.9900
C22 H22A 0.9800
C22 H22B 0.9800
C22 H22C 0.9800
C22A H22D 0.9800
C22A H22E 0.9800
C22A H22F 0.9800
Cu6 N6 1.963(11)
Cu6 O8 1.978(8)
Cu6 O7 2.082(8)
Cu6 Cl8 2.281(4)
Cu6 Cl7 2.483(3)
O7 C23 1.425(10)
O7 H7 0.899(18)
N6 C24 1.503(11)
N6 H6A 0.9200
N6 H6B 0.9200
C23 C24 1.487(11)
C23 H23A 0.9900
C23 H23B 0.9900
C24 C25 1.521(11)
C24 H24 1.0000
C25 C26A 1.55(2)
C25 C26 1.553(16)
C25 H25A 0.9900
C25 H25B 0.9900
C25 H25C 0.9900
C25 H25D 0.9900
C26 H26A 0.9800
C26 H26B 0.9800
C26 H26C 0.9800
C26A H26D 0.9800
C26A H26E 0.9800
C26A H26F 0.9800
O8 C27 1.468(11)
O8 H8 0.916(18)
C27 C28 1.528(16)
C27 H27A 0.9900
C27 H27B 0.9900
C28 H28A 0.9800
C28 H28B 0.9800
C28 H28C 0.9800

loop_
_geom_hbond_atom_site_label_D
_geom_hbond_atom_site_label_H
_geom_hbond_atom_site_label_A
_geom_hbond_distance_DH
_geom_hbond_distance_HA
_geom_hbond_distance_DA
_geom_hbond_angle_DHA
_geom_hbond_site_symmetry_A
N1 H1A Cl4 0.92 2.42 3.312(10) 164.8 1_545
N1 H1B Cl8 0.92 2.47 3.318(9) 152.9 2_646
N2 H2B Cl3 0.92 2.49 3.395(10) 168.7 .
N2 H2A Cl6 0.92 2.49 3.408(10) 174.0 .
N3 H3G Cl6 0.92 2.53 3.424(9) 163.6 2_657
N3 H3H Cl2 0.92 2.42 3.325(10) 166.5 .
N4 H4G Cl1 0.92 2.49 3.404(10) 171.6 1_565
N4 H4H Cl8 0.92 2.43 3.320(10) 162.4 .
N5 H5A Cl2 0.92 2.53 3.404(10) 157.9 .
N5 H5B Cl3 0.92 2.56 3.326(9) 140.5 2_647
N6 H6A Cl1 0.92 2.56 3.421(9) 156.0 2_656
N6 H6B Cl4 0.92 2.41 3.313(9) 165.7 .
O5 H5 O3 0.90(2) 1.77(3) 2.659(15) 166(3) 1_545
O5A H5E O3 0.91(2) 1.75(5) 2.560(14) 148(5) 1_545
O6 H6 O4 0.911(18) 1.81(6) 2.635(11) 150(9) 1_545
O7 H7 O1 0.899(18) 1.80(5) 2.590(9) 145(5) .
O8 H8 O2 0.916(18) 1.85(5) 2.669(10) 148(7) .
